data_4033532
loop_
_publ_author_name
'Gupta, Sonu'
'Chandna, Nisha'
'Singh, Ajai K.'
'Jain, Nidhi'

_publ_section_title
;
 Regioselective Synthesis of N<sup>2</sup>-Alkylated-1,2,3 Triazoles and
 N<sup>1</sup>-Alkylated Benzotriazoles: Cu<sub>2</sub>S as a Recyclable
 Nanocatalyst for Oxidative Amination of N, N-Dimethylbenzylamines.
;
_journal_issue 6
_journal_name_full 'The Journal of organic chemistry'
_journal_page_first 3226
_journal_page_last 3235
_journal_paper_doi 10.1021/acs.joc.8b00107
_journal_volume 83
_journal_year 2018
_chemical_formula_moiety 'C17 H17 Br N4'
_chemical_formula_sum 'C17 H17 Br N4'
_chemical_formula_weight 357.25
_space_group_crystal_system monoclinic
_space_group_IT_number 4
_space_group_name_Hall 'P 2yb'
_space_group_name_H-M_alt 'P 1 21 1'
_symmetry_space_group_name_Hall 'P 2yb'
_symmetry_space_group_name_H-M 'P 1 21 1'
_atom_sites_solution_hydrogens geom
_audit_creation_method SHELXL-2014/7
_cell_angle_alpha 90
_cell_angle_beta 98.02(4)
_cell_angle_gamma 90
_cell_formula_units_Z 4
_cell_length_a 9.62(3)
_cell_length_b 5.811(16)
_cell_length_c 28.80(7)
_cell_measurement_reflns_used 1655
_cell_measurement_temperature 298(2)
_cell_measurement_theta_max 25
_cell_measurement_theta_min 2.26
_cell_volume 1594(8)
_computing_structure_refinement 'SHELXL-2014/7 (Sheldrick, 2014)'
_diffrn_ambient_temperature 298(2)
_diffrn_measured_fraction_theta_full 0.987
_diffrn_measured_fraction_theta_max 0.987
_diffrn_measurement_device_type 'CCD area detector'
_diffrn_measurement_method 'phi and omega scans'
_diffrn_radiation_type MoK\a
_diffrn_radiation_wavelength 0.71073
_diffrn_reflns_av_R_equivalents 0.1319
_diffrn_reflns_av_unetI/netI 0.1711
_diffrn_reflns_Laue_measured_fraction_full 0.987
_diffrn_reflns_Laue_measured_fraction_max 0.987
_diffrn_reflns_limit_h_max 11
_diffrn_reflns_limit_h_min -10
_diffrn_reflns_limit_k_max 5
_diffrn_reflns_limit_k_min -6
_diffrn_reflns_limit_l_max 23
_diffrn_reflns_limit_l_min -34
_diffrn_reflns_number 5721
_diffrn_reflns_point_group_measured_fraction_full 0.825
_diffrn_reflns_point_group_measured_fraction_max 0.825
_diffrn_reflns_theta_full 24.995
_diffrn_reflns_theta_max 24.995
_diffrn_reflns_theta_min 2.137
_diffrn_source 'fine-focus sealed tube'
_exptl_absorpt_coefficient_mu 2.581
_exptl_absorpt_correction_T_max 0.474
_exptl_absorpt_correction_T_min 0.420
_exptl_absorpt_correction_type multi-scan
_exptl_absorpt_process_details '(SADABS; Bruker, 2014)'
_exptl_crystal_colour white
_exptl_crystal_density_diffrn 1.489
_exptl_crystal_density_meas 1.489
_exptl_crystal_density_method 'not measured'
_exptl_crystal_description block
_exptl_crystal_F_000 728.0
_exptl_crystal_size_max 0.35
_exptl_crystal_size_mid 0.31
_exptl_crystal_size_min 0.29
_refine_diff_density_max 0.648
_refine_diff_density_min -0.595
_refine_diff_density_rms 0.105
_refine_ls_abs_structure_details
;
 Flack x determined using 611 quotients [(I+)-(I-)]/[(I+)+(I-)]
 (Parsons, Flack and Wagner, Acta Cryst. B69 (2013) 249-259).
;
_refine_ls_abs_structure_Flack -0.01(3)
_refine_ls_extinction_method none
_refine_ls_goodness_of_fit_ref 1.038
_refine_ls_hydrogen_treatment constr
_refine_ls_matrix_type full
_refine_ls_number_parameters 399
_refine_ls_number_reflns 5590
_refine_ls_number_restraints 1
_refine_ls_restrained_S_all 1.038
_refine_ls_R_factor_all 0.1851
_refine_ls_R_factor_gt 0.0916
_refine_ls_shift/su_max 0.000
_refine_ls_shift/su_mean 0.000
_refine_ls_structure_factor_coef Fsqd
_refine_ls_weighting_details 'w=1/[\s^2^(Fo^2^)+(0.1000P)^2^+1.0454P] where P=(Fo^2^+2Fc^2^)/3'
_refine_ls_weighting_scheme calc
_refine_ls_wR_factor_gt 0.1970
_refine_ls_wR_factor_ref 0.2383
_reflns_Friedel_coverage 0.507
_reflns_Friedel_fraction_full 0.622
_reflns_Friedel_fraction_max 0.622
_reflns_number_gt 2459
_reflns_number_total 5590
_reflns_threshold_expression 'I > 2\s(I)'
_cod_data_source_file jo8b00107_si_001.cif
_cod_data_source_block 3n
_cod_depositor_comments
;
The following automatic conversions were performed:

'_space_group_crystal_system' value 'Monoclinic' changed to
'monoclinic' according to
/home/data/users/saulius/crontab/automatic-downloads/rss-feeds/ACS/lib/dictionaries/cif_core.dic
dictionary named 'cif_core.dic' version 2.4.2 from 2011-04-26.

Automatic conversion script
Id: cif_fix_values 4973 2017-02-22 13:04:09Z antanas 

 Adding full bibliography for 4033531--4033532.cif.
;
_cod_database_code 4033532
_shelx_shelxl_version_number 2014/7
_shelx_space_group_comment
;
The symmetry employed for this shelxl refinement is uniquely defined
by the following loop, which should always be used as a source of
symmetry information in preference to the above space-group names.
They are only intended as comments.
;

loop_
_space_group_symop_operation_xyz
'x, y, z'
'-x, y+1/2, -z'

loop_
_atom_site_label
_atom_site_type_symbol
_atom_site_fract_x
_atom_site_fract_y
_atom_site_fract_z
_atom_site_U_iso_or_equiv
_atom_site_adp_type
_atom_site_occupancy
_atom_site_site_symmetry_order
_atom_site_calc_flag
_atom_site_refinement_flags_posn
_atom_site_refinement_flags_adp
Br1 Br 1.0455(2) 0.4166(4) 0.29509(7) 0.0818(9) Uani 1 1 d . .
Br2 Br 0.2737(2) 0.0306(5) -0.20636(7) 0.0875(9) Uani 1 1 d . .
N2 N 0.8090(14) 0.703(3) 0.5438(4) 0.037(3) Uani 1 1 d . .
N4 N 0.7259(12) 0.901(3) 0.4705(4) 0.038(3) Uani 1 1 d . .
N8 N 0.7467(12) 0.499(3) -0.0311(4) 0.045(4) Uani 1 1 d . .
N6 N 0.7261(15) 0.307(3) 0.0429(5) 0.046(4) Uani 1 1 d . .
N1 N 0.7327(14) 0.766(3) 0.5765(5) 0.045(4) Uani 1 1 d . .
N5 N 0.8305(13) 0.382(3) 0.0747(4) 0.043(4) Uani 1 1 d . .
N7 N 0.6906(16) 0.088(3) 0.0453(5) 0.058(4) Uani 1 1 d . .
C12 C 0.7740(15) 0.632(3) 0.4090(6) 0.037(4) Uani 1 1 d . .
C9 C 0.8430(14) 0.850(3) 0.5069(5) 0.040(5) Uani 1 1 d . .
H9A H 0.9172 0.7787 0.4924 0.048 Uiso 1 1 calc R U
H9B H 0.8793 0.9943 0.5207 0.048 Uiso 1 1 calc R U
N3 N 0.8478(15) 0.480(3) 0.5471(5) 0.056(4) Uani 1 1 d . .
C7 C 0.7172(15) 0.582(4) 0.6021(5) 0.042(5) Uani 1 1 d . .
C26 C 0.6632(14) 0.457(3) 0.0045(5) 0.040(4) Uani 1 1 d . .
H26A H 0.5758 0.3880 -0.0097 0.048 Uiso 1 1 calc R U
H26B H 0.6406 0.6035 0.0177 0.048 Uiso 1 1 calc R U
C6 C 0.6326(17) 0.576(3) 0.6402(5) 0.040(4) Uani 1 1 d . .
C1 C 0.6315(19) 0.393(4) 0.6696(6) 0.060(5) Uani 1 1 d . .
H1 H 0.6915 0.2699 0.6669 0.072 Uiso 1 1 calc R U
C15 C 0.9416(16) 0.508(4) 0.3418(6) 0.048(4) Uani 1 1 d . .
C8 C 0.7935(16) 0.408(4) 0.5840(6) 0.049(5) Uani 1 1 d . .
H8 H 0.8045 0.2606 0.5964 0.059 Uiso 1 1 calc R U
C14 C 0.9218(16) 0.358(3) 0.3780(6) 0.052(5) Uani 1 1 d . .
H14 H 0.9655 0.2150 0.3801 0.062 Uiso 1 1 calc R U
C13 C 0.8383(16) 0.422(4) 0.4104(5) 0.044(5) Uani 1 1 d . .
H13 H 0.8246 0.3187 0.4341 0.053 Uiso 1 1 calc R U
C10 C 0.6150(17) 1.033(4) 0.4862(6) 0.057(5) Uani 1 1 d . .
H10A H 0.5548 1.0922 0.4595 0.085 Uiso 1 1 calc R U
H10B H 0.6545 1.1578 0.5054 0.085 Uiso 1 1 calc R U
H10C H 0.5615 0.9358 0.5041 0.085 Uiso 1 1 calc R U
C11 C 0.6783(15) 0.693(3) 0.4442(5) 0.044(4) Uani 1 1 d . .
H11A H 0.5841 0.7175 0.4281 0.053 Uiso 1 1 calc R U
H11B H 0.6750 0.5659 0.4659 0.053 Uiso 1 1 calc R U
C32 C 0.4280(19) 0.116(4) -0.1601(6) 0.052(5) Uani 1 1 d . .
C2 C 0.544(2) 0.385(5) 0.7034(6) 0.064(6) Uani 1 1 d . .
H2 H 0.5426 0.2551 0.7220 0.077 Uiso 1 1 calc R U
C29 C 0.6486(17) 0.233(3) -0.0945(5) 0.039(4) Uani 1 1 d . .
C5 C 0.5451(18) 0.758(4) 0.6452(6) 0.057(5) Uani 1 1 d . .
H5 H 0.5435 0.8846 0.6252 0.068 Uiso 1 1 calc R U
C30 C 0.5844(16) 0.018(4) -0.0917(6) 0.055(5) Uani 1 1 d . .
H30 H 0.6186 -0.0853 -0.0682 0.066 Uiso 1 1 calc R U
C34 C 0.6004(19) 0.382(4) -0.1279(5) 0.051(5) Uani 1 1 d . .
H34 H 0.6422 0.5253 -0.1290 0.062 Uiso 1 1 calc R U
C23 C 0.9834(19) 0.192(3) 0.1396(5) 0.041(4) Uani 1 1 d . .
C24 C 0.8637(18) 0.195(4) 0.1003(5) 0.046(5) Uani 1 1 d . .
C28 C 0.7732(16) 0.296(3) -0.0586(5) 0.043(4) Uani 1 1 d . .
H28A H 0.7959 0.1670 -0.0376 0.052 Uiso 1 1 calc R U
H28B H 0.8537 0.3253 -0.0746 0.052 Uiso 1 1 calc R U
C31 C 0.4688(16) -0.042(3) -0.1247(5) 0.050(5) Uani 1 1 d . .
H31 H 0.4216 -0.1805 -0.1228 0.060 Uiso 1 1 calc R U
C18 C 1.001(2) 0.014(4) 0.1700(6) 0.066(5) Uani 1 1 d . .
H18 H 0.9367 -0.1068 0.1672 0.079 Uiso 1 1 calc R U
C25 C 0.779(2) 0.017(4) 0.0826(5) 0.062(6) Uani 1 1 d . .
H25 H 0.7819 -0.1316 0.0949 0.074 Uiso 1 1 calc R U
C20 C 1.205(3) 0.190(5) 0.2114(6) 0.077(8) Uani 1 1 d . .
H20 H 1.2809 0.1904 0.2353 0.093 Uiso 1 1 calc R U
C17 C 0.794(2) 0.781(4) 0.3733(6) 0.059(6) Uani 1 1 d . .
H17 H 0.7532 0.9259 0.3716 0.071 Uiso 1 1 calc R U
C4 C 0.4572(19) 0.754(4) 0.6809(6) 0.056(5) Uani 1 1 d . .
H4 H 0.3989 0.8784 0.6844 0.067 Uiso 1 1 calc R U
C3 C 0.457(2) 0.572(5) 0.7100(6) 0.068(6) Uani 1 1 d . .
H3 H 0.4005 0.5706 0.7337 0.081 Uiso 1 1 calc R U
C27 C 0.8749(18) 0.629(4) -0.0170(6) 0.063(6) Uani 1 1 d . .
H27A H 0.8536 0.7652 -0.0004 0.094 Uiso 1 1 calc R U
H27B H 0.9155 0.6723 -0.0444 0.094 Uiso 1 1 calc R U
H27C H 0.9403 0.5359 0.0030 0.094 Uiso 1 1 calc R U
C33 C 0.4826(19) 0.319(4) -0.1627(6) 0.056(5) Uani 1 1 d . .
H33 H 0.4471 0.4219 -0.1861 0.068 Uiso 1 1 calc R U
C16 C 0.8762(19) 0.713(4) 0.3403(6) 0.056(5) Uani 1 1 d . .
H16 H 0.8867 0.8130 0.3158 0.068 Uiso 1 1 calc R U
C22 C 1.0738(18) 0.382(4) 0.1454(6) 0.058(5) Uani 1 1 d . .
H22 H 1.0593 0.5091 0.1257 0.070 Uiso 1 1 calc R U
C19 C 1.116(2) 0.012(5) 0.2063(7) 0.072(6) Uani 1 1 d . .
H19 H 1.1304 -0.1128 0.2265 0.086 Uiso 1 1 calc R U
C21 C 1.1837(19) 0.374(5) 0.1808(6) 0.074(7) Uani 1 1 d . .
H21 H 1.2464 0.4966 0.1845 0.088 Uiso 1 1 calc R U

loop_
_atom_site_aniso_label
_atom_site_aniso_U_11
_atom_site_aniso_U_22
_atom_site_aniso_U_33
_atom_site_aniso_U_23
_atom_site_aniso_U_13
_atom_site_aniso_U_12
Br1 0.0744(14) 0.110(2) 0.0629(12) -0.0123(13) 0.0172(10) 0.0138(14)
Br2 0.0697(13) 0.115(2) 0.0706(14) -0.0260(14) -0.0166(10) -0.0010(15)
N2 0.041(8) 0.037(11) 0.032(8) 0.006(7) -0.001(6) -0.003(8)
N4 0.035(7) 0.043(9) 0.035(7) -0.004(7) 0.003(5) -0.007(8)
N8 0.034(7) 0.049(10) 0.050(8) -0.003(8) -0.006(6) -0.005(8)
N6 0.052(9) 0.032(11) 0.051(9) -0.001(7) 0.000(7) -0.004(8)
N1 0.043(8) 0.050(11) 0.036(8) 0.009(8) -0.013(7) 0.004(8)
N5 0.041(7) 0.045(10) 0.037(7) 0.018(8) -0.010(6) -0.007(8)
N7 0.057(9) 0.056(14) 0.061(10) -0.001(9) 0.005(8) -0.007(10)
C12 0.026(9) 0.035(12) 0.045(10) -0.008(9) -0.015(7) 0.008(9)
C9 0.016(7) 0.045(14) 0.056(10) -0.014(9) -0.002(7) -0.012(8)
N3 0.054(9) 0.055(14) 0.058(10) 0.002(8) 0.002(7) 0.004(9)
C7 0.034(9) 0.058(15) 0.031(9) -0.002(10) -0.004(7) -0.001(10)
C26 0.025(7) 0.039(13) 0.053(9) -0.002(8) -0.006(7) 0.004(8)
C6 0.048(10) 0.019(11) 0.046(10) 0.006(9) -0.026(8) -0.002(10)
C1 0.069(12) 0.042(13) 0.059(11) 0.008(11) -0.023(10) 0.006(12)
C15 0.047(9) 0.038(12) 0.055(11) -0.009(10) -0.009(8) 0.010(11)
C8 0.048(10) 0.048(13) 0.049(10) -0.015(10) -0.006(8) 0.001(11)
C14 0.041(10) 0.039(14) 0.073(12) -0.004(10) 0.000(9) -0.002(9)
C13 0.038(9) 0.048(13) 0.045(9) 0.000(10) 0.001(8) -0.022(12)
C10 0.056(11) 0.052(13) 0.066(11) 0.003(11) 0.021(9) 0.009(12)
C11 0.028(8) 0.054(13) 0.048(10) 0.009(9) -0.001(7) -0.005(9)
C32 0.063(12) 0.050(15) 0.042(10) 0.003(9) 0.003(8) -0.006(11)
C2 0.084(14) 0.073(18) 0.034(10) 0.016(11) -0.001(10) -0.020(15)
C29 0.047(10) 0.040(13) 0.033(9) 0.012(8) 0.012(8) 0.003(10)
C5 0.042(10) 0.071(16) 0.056(12) 0.009(10) 0.004(9) -0.025(11)
C30 0.049(10) 0.059(14) 0.054(10) 0.041(10) -0.002(8) 0.013(12)
C34 0.076(12) 0.032(12) 0.047(10) -0.007(10) 0.012(9) 0.009(12)
C23 0.067(11) 0.025(11) 0.029(9) -0.006(8) 0.003(8) -0.002(10)
C24 0.056(11) 0.054(14) 0.030(9) -0.015(10) 0.016(8) -0.001(11)
C28 0.036(9) 0.047(12) 0.046(10) 0.005(9) 0.008(8) -0.001(9)
C31 0.049(10) 0.038(13) 0.062(11) 0.011(10) 0.003(8) 0.001(9)
C18 0.074(13) 0.064(15) 0.060(11) 0.015(12) 0.012(10) 0.003(13)
C25 0.099(14) 0.056(14) 0.031(9) 0.010(10) 0.007(10) 0.024(14)
C20 0.091(17) 0.11(2) 0.032(11) 0.015(13) 0.012(10) 0.047(18)
C17 0.076(13) 0.059(14) 0.035(10) -0.006(10) -0.017(10) 0.004(12)
C4 0.053(11) 0.059(15) 0.049(11) -0.009(11) -0.013(9) 0.007(11)
C3 0.066(14) 0.09(2) 0.041(11) 0.002(13) -0.004(9) -0.017(15)
C27 0.055(12) 0.075(17) 0.060(12) -0.007(11) 0.017(10) -0.011(11)
C33 0.066(12) 0.058(17) 0.042(10) 0.007(9) -0.003(9) 0.017(12)
C16 0.055(11) 0.068(17) 0.041(11) 0.015(10) -0.010(9) 0.000(12)
C22 0.069(12) 0.052(14) 0.053(10) 0.004(10) 0.008(9) 0.005(13)
C19 0.075(14) 0.062(16) 0.075(14) 0.010(13) -0.003(11) 0.013(15)
C21 0.048(11) 0.11(2) 0.058(12) -0.008(14) -0.002(10) -0.021(13)

loop_
_atom_type_symbol
_atom_type_description
_atom_type_scat_dispersion_real
_atom_type_scat_dispersion_imag
_atom_type_scat_source
C C 0.0033 0.0016 'International Tables Vol C Tables 4.2.6.8 and 6.1.1.4'
H H 0.0000 0.0000 'International Tables Vol C Tables 4.2.6.8 and 6.1.1.4'
Br Br -0.2901 2.4595 'International Tables Vol C Tables 4.2.6.8 and 6.1.1.4'
N N 0.0061 0.0033 'International Tables Vol C Tables 4.2.6.8 and 6.1.1.4'

loop_
_geom_angle_atom_site_label_1
_geom_angle_atom_site_label_2
_geom_angle_atom_site_label_3
_geom_angle
N1 N2 N3 113.0(14)
N1 N2 C9 124.5(15)
N3 N2 C9 122.4(14)
C10 N4 C9 114.6(12)
C10 N4 C11 114.2(13)
C9 N4 C11 111.2(13)
C26 N8 C27 115.8(12)
C26 N8 C28 114.4(14)
C27 N8 C28 111.3(13)
N7 N6 N5 116.8(14)
N7 N6 C26 121.8(14)
N5 N6 C26 121.1(15)
C7 N1 N2 107.0(15)
C24 N5 N6 102.4(14)
N6 N7 C25 101.5(16)
C13 C12 C17 118.1(17)
C13 C12 C11 120.7(17)
C17 C12 C11 121.2(17)
N2 C9 N4 114.7(11)
N2 C9 H9A 108.6
N4 C9 H9A 108.6
N2 C9 H9B 108.6
N4 C9 H9B 108.6
H9A C9 H9B 107.6
C8 N3 N2 103.0(16)
N1 C7 C8 105.8(15)
N1 C7 C6 124.3(18)
C8 C7 C6 129.9(19)
N8 C26 N6 115.8(12)
N8 C26 H26A 108.3
N6 C26 H26A 108.3
N8 C26 H26B 108.3
N6 C26 H26B 108.3
H26A C26 H26B 107.4
C1 C6 C5 118.6(18)
C1 C6 C7 123.1(18)
C5 C6 C7 118.3(16)
C6 C1 C2 122(2)
C6 C1 H1 119.1
C2 C1 H1 119.1
C16 C15 C14 117.8(16)
C16 C15 Br1 121.8(16)
C14 C15 Br1 120.3(15)
N3 C8 C7 111.1(19)
N3 C8 H8 124.4
C7 C8 H8 124.4
C13 C14 C15 119.8(18)
C13 C14 H14 120.1
C15 C14 H14 120.1
C14 C13 C12 122.0(18)
C14 C13 H13 119.0
C12 C13 H13 119.0
N4 C10 H10A 109.5
N4 C10 H10B 109.5
H10A C10 H10B 109.5
N4 C10 H10C 109.5
H10A C10 H10C 109.5
H10B C10 H10C 109.5
N4 C11 C12 111.5(13)
N4 C11 H11A 109.3
C12 C11 H11A 109.3
N4 C11 H11B 109.3
C12 C11 H11B 109.3
H11A C11 H11B 108.0
C33 C32 C31 124.5(17)
C33 C32 Br2 118.4(15)
C31 C32 Br2 117.0(15)
C1 C2 C3 121(2)
C1 C2 H2 119.7
C3 C2 H2 119.7
C34 C29 C30 120.6(16)
C34 C29 C28 120.1(17)
C30 C29 C28 119.3(15)
C6 C5 C4 119.7(19)
C6 C5 H5 120.1
C4 C5 H5 120.1
C31 C30 C29 119.8(15)
C31 C30 H30 120.1
C29 C30 H30 120.1
C29 C34 C33 119.9(19)
C29 C34 H34 120.0
C33 C34 H34 120.0
C18 C23 C22 120.5(16)
C18 C23 C24 120.8(18)
C22 C23 C24 118.6(16)
N5 C24 C25 109.1(15)
N5 C24 C23 122.0(17)
C25 C24 C23 128.8(18)
N8 C28 C29 112.5(13)
N8 C28 H28A 109.1
C29 C28 H28A 109.1
N8 C28 H28B 109.1
C29 C28 H28B 109.1
H28A C28 H28B 107.8
C32 C31 C30 116.9(17)
C32 C31 H31 121.6
C30 C31 H31 121.6
C23 C18 C19 120(2)
C23 C18 H18 120.1
C19 C18 H18 120.1
N7 C25 C24 110.1(19)
N7 C25 H25 124.9
C24 C25 H25 124.9
C19 C20 C21 119(2)
C19 C20 H20 120.3
C21 C20 H20 120.3
C16 C17 C12 119(2)
C16 C17 H17 120.3
C12 C17 H17 120.3
C3 C4 C5 121(2)
C3 C4 H4 119.4
C5 C4 H4 119.4
C4 C3 C2 117.9(19)
C4 C3 H3 121.0
C2 C3 H3 121.0
N8 C27 H27A 109.5
N8 C27 H27B 109.5
H27A C27 H27B 109.5
N8 C27 H27C 109.5
H27A C27 H27C 109.5
H27B C27 H27C 109.5
C32 C33 C34 118.2(18)
C32 C33 H33 120.9
C34 C33 H33 120.9
C15 C16 C17 122.9(19)
C15 C16 H16 118.5
C17 C16 H16 118.5
C21 C22 C23 117.7(19)
C21 C22 H22 121.1
C23 C22 H22 121.1
C20 C19 C18 120(2)
C20 C19 H19 120.0
C18 C19 H19 120.0
C22 C21 C20 122(2)
C22 C21 H21 118.8
C20 C21 H21 118.8

loop_
_geom_bond_atom_site_label_1
_geom_bond_atom_site_label_2
_geom_bond_distance
Br1 C15 1.862(17)
Br2 C32 1.916(18)
N2 N1 1.325(18)
N2 N3 1.34(2)
N2 C9 1.44(2)
N4 C10 1.44(2)
N4 C9 1.457(19)
N4 C11 1.46(2)
N8 C26 1.408(18)
N8 C27 1.45(2)
N8 C28 1.46(2)
N6 N7 1.33(2)
N6 N5 1.333(18)
N6 C26 1.47(2)
N1 C7 1.31(2)
N5 C24 1.33(2)
N7 C25 1.34(2)
C12 C13 1.37(3)
C12 C17 1.38(3)
C12 C11 1.50(2)
C9 H9A 0.9700
C9 H9B 0.9700
N3 C8 1.32(2)
C7 C8 1.39(2)
C7 C6 1.45(2)
C26 H26A 0.9700
C26 H26B 0.9700
C6 C1 1.36(2)
C6 C5 1.38(3)
C1 C2 1.37(2)
C1 H1 0.9300
C15 C16 1.34(3)
C15 C14 1.39(3)
C8 H8 0.9300
C14 C13 1.36(2)
C14 H14 0.9300
C13 H13 0.9300
C10 H10A 0.9600
C10 H10B 0.9600
C10 H10C 0.9600
C11 H11A 0.9700
C11 H11B 0.9700
C32 C33 1.30(3)
C32 C31 1.39(2)
C2 C3 1.40(3)
C2 H2 0.9300
C29 C34 1.33(2)
C29 C30 1.40(3)
C29 C28 1.51(2)
C5 C4 1.42(2)
C5 H5 0.9300
C30 C31 1.40(2)
C30 H30 0.9300
C34 C33 1.45(2)
C34 H34 0.9300
C23 C18 1.35(3)
C23 C22 1.40(3)
C23 C24 1.50(2)
C24 C25 1.37(3)
C28 H28A 0.9700
C28 H28B 0.9700
C31 H31 0.9300
C18 C19 1.42(3)
C18 H18 0.9300
C25 H25 0.9300
C20 C19 1.34(3)
C20 C21 1.38(3)
C20 H20 0.9300
C17 C16 1.37(2)
C17 H17 0.9300
C4 C3 1.35(3)
C4 H4 0.9300
C3 H3 0.9300
C27 H27A 0.9600
C27 H27B 0.9600
C27 H27C 0.9600
C33 H33 0.9300
C16 H16 0.9300
C22 C21 1.36(2)
C22 H22 0.9300
C19 H19 0.9300
C21 H21 0.9300

loop_
_geom_torsion_atom_site_label_1
_geom_torsion_atom_site_label_2
_geom_torsion_atom_site_label_3
_geom_torsion_atom_site_label_4
_geom_torsion
N3 N2 N1 C7 -1.1(17)
C9 N2 N1 C7 176.3(13)
N7 N6 N5 C24 -1.0(19)
C26 N6 N5 C24 -175.3(13)
N5 N6 N7 C25 1.2(19)
C26 N6 N7 C25 175.5(14)
N1 N2 C9 N4 -72.1(19)
N3 N2 C9 N4 105.1(17)
C10 N4 C9 N2 66(2)
C11 N4 C9 N2 -65.7(16)
N1 N2 N3 C8 -0.8(16)
C9 N2 N3 C8 -178.3(12)
N2 N1 C7 C8 2.4(16)
N2 N1 C7 C6 -176.2(13)
C27 N8 C26 N6 -66(2)
C28 N8 C26 N6 66.0(17)
N7 N6 C26 N8 -101.7(18)
N5 N6 C26 N8 72.4(19)
N1 C7 C6 C1 -171.9(15)
C8 C7 C6 C1 10(3)
N1 C7 C6 C5 11(2)
C8 C7 C6 C5 -167.1(16)
C5 C6 C1 C2 1(3)
C7 C6 C1 C2 -175.8(15)
N2 N3 C8 C7 2.4(17)
N1 C7 C8 N3 -3.1(18)
C6 C7 C8 N3 175.4(14)
C16 C15 C14 C13 0(2)
Br1 C15 C14 C13 -175.9(11)
C15 C14 C13 C12 -1(2)
C17 C12 C13 C14 1(2)
C11 C12 C13 C14 177.8(14)
C10 N4 C11 C12 150.5(14)
C9 N4 C11 C12 -78.0(15)
C13 C12 C11 N4 122.3(16)
C17 C12 C11 N4 -60.7(19)
C6 C1 C2 C3 -3(3)
C1 C6 C5 C4 1(2)
C7 C6 C5 C4 177.7(15)
C34 C29 C30 C31 0(3)
C28 C29 C30 C31 179.8(15)
C30 C29 C34 C33 -1(3)
C28 C29 C34 C33 178.9(14)
N6 N5 C24 C25 0.3(17)
N6 N5 C24 C23 176.7(13)
C18 C23 C24 N5 168.6(17)
C22 C23 C24 N5 -9(2)
C18 C23 C24 C25 -16(3)
C22 C23 C24 C25 167.0(16)
C26 N8 C28 C29 77.5(16)
C27 N8 C28 C29 -148.8(14)
C34 C29 C28 N8 60.6(19)
C30 C29 C28 N8 -119.1(17)
C33 C32 C31 C30 -5(3)
Br2 C32 C31 C30 178.1(13)
C29 C30 C31 C32 3(3)
C22 C23 C18 C19 -4(3)
C24 C23 C18 C19 178.5(17)
N6 N7 C25 C24 -0.9(19)
N5 C24 C25 N7 0(2)
C23 C24 C25 N7 -175.7(15)
C13 C12 C17 C16 1(2)
C11 C12 C17 C16 -176.2(15)
C6 C5 C4 C3 -1(3)
C5 C4 C3 C2 -1(3)
C1 C2 C3 C4 3(3)
C31 C32 C33 C34 4(3)
Br2 C32 C33 C34 -179.3(12)
C29 C34 C33 C32 -1(3)
C14 C15 C16 C17 2(3)
Br1 C15 C16 C17 177.4(14)
C12 C17 C16 C15 -2(3)
C18 C23 C22 C21 4(3)
C24 C23 C22 C21 -178.7(16)
C21 C20 C19 C18 -1(3)
C23 C18 C19 C20 2(3)
C23 C22 C21 C20 -2(3)
C19 C20 C21 C22 0(3)
